data_4343913
loop_
_publ_author_name
'Simmons, C.J.'
'Stratemeier, H.'
'Hitchman, M.A.'
'Riley, M.J.'

_publ_section_title
;
 Influence of lattice interactions on the Jahn-Teller distortion of the
 [Cu (H2 O)6](2+) ion: dependence of the crystal structure of K2 [Cu (H2
 O)6] (S O4)(2x) (Se O4)(2-2x) upon the sulfate/selenate ratio
;
_journal_name_full 'Inorganic Chemistry'
_journal_page_first 1021
_journal_page_last 1031
_journal_volume 45
_journal_year 2006
_chemical_formula_sum 'Cu H12 K2 O14 S1.366 Se0.634'
_chemical_name_systematic 'K2 (Cu (H2 O)6) (S O4)1.366 (Se O4)0.634'
_space_group_IT_number 14
_symmetry_space_group_name_Hall '-P 2yab'
_symmetry_space_group_name_H-M 'P 1 21/a 1'
_cell_angle_alpha 90
_cell_angle_beta 104
_cell_angle_gamma 90
_cell_formula_units_Z 2
_cell_length_a 9.1072
_cell_length_b 12.168
_cell_length_c 6.2186
_cell_volume 668.653
_citation_journal_id_ASTM INOCAJ
_cod_data_source_file Simmons_INOCAJ_2006_676.cif
_cod_data_source_block H12Cu1K2O14S1.366Se0.634
_cod_original_sg_symbol_Hall '-P 2ybc (z,y,-x)'
_cod_original_formula_sum 'H12 Cu1 K2 O14 S1.366 Se0.634'
_cod_database_code 4343913

loop_
_symmetry_equiv_pos_as_xyz
x,y,z
-x+1/2,y+1/2,-z
-x,-y,-z
x-1/2,-y-1/2,z

loop_
_atom_site_label
_atom_site_type_symbol
_atom_site_fract_x
_atom_site_fract_y
_atom_site_fract_z
_atom_site_occupancy
_atom_site_U_iso_or_equiv
H3 H+1 -0.269 0.104 -0.06 1 0.0
O8 O-2 0.3866 0.2407 0.5795 0.317 0.0
H1 H+1 0.207 0.093 0.297 1 0.0
O11 O-2 0.3736 0.17 0.9604 0.317 0.0
O4 O-2 0.3994 0.1725 0.9545 0.683 0.0
H4 H+1 -0.16 0.1764 0.008 1 0.0
K1 K+1 0.1288 0.34518 0.34257 1 0.0
H2 H+1 0.234 0.122 0.112 1 0.0
O3 O-2 0.28 0.0642 0.624 0.683 0.0
H5 H+1 -0.104 -0.0571 0.311 1 0.0
O7 O-2 -0.00567 -0.06376 0.2839 1 0.0
S1 S+6 0.39896 0.13092 0.71985 0.6832 0.0
H6 H+1 0.029 -0.122 0.328 1 0.0
O5 O-2 0.16498 0.11472 0.16879 1 0.0
O1 O-2 0.4116 0.2367 0.5811 0.683 0.0
O10 O-2 0.2682 0.0568 0.5976 0.317 0.0
O9 O-2 0.5506 0.0655 0.7621 0.317 0.0
Cu1 Cu+2 0 0 0 1 0.0
Se1 Se+6 0.41533 0.14105 0.73172 0.317 0.0
O6 O-2 -0.17912 0.11501 0.0347 1 0.0
O2 O-2 0.5552 0.0787 0.7378 0.683 0.0
